data_4340979
loop_
_publ_author_name
'Jilek, Robert E.'
'Tomson, Neil C.'
'Shook, Ryan L.'
'Scott, Brian L.'
'Boncella, James M.'

_publ_section_title
;
 Preparation and reactivity of the versatile uranium(IV) imido complexes
 U(NAr)Cl&#x2082;(R&#x2082;bpy)&#x2082; (R = Me, (t)Bu) and
 U(NAr)Cl&#x2082;(tppo)&#x2083;.
;
_journal_issue 18
_journal_name_full 'Inorganic chemistry'
_journal_page_first 9818
_journal_page_last 9826
_journal_paper_doi 10.1021/ic5014208
_journal_volume 53
_journal_year 2014
_chemical_formula_sum 'C40 H56 Cl4 N4 O U'
_chemical_formula_weight 988.72
_chemical_name_systematic
; 
 ? 
;
_space_group_IT_number 14
_symmetry_cell_setting monoclinic
_symmetry_space_group_name_Hall '-P 2yn'
_symmetry_space_group_name_H-M 'P 1 21/n 1'
_atom_sites_solution_hydrogens geom
_atom_sites_solution_primary direct
_atom_sites_solution_secondary difmap
_audit_creation_method SHELXL-97
_cell_angle_alpha 90.00
_cell_angle_beta 94.701(1)
_cell_angle_gamma 90.00
_cell_formula_units_Z 4
_cell_length_a 16.5422(11)
_cell_length_b 11.5540(8)
_cell_length_c 25.5297(18)
_cell_measurement_temperature 120(1)
_cell_volume 4863.0(6)
_computing_cell_refinement 'SAINT+, v. 7.66a (Bruker AXS, 2009)'
_computing_data_collection 'APEX II, v. 7.0 (Bruker AXS, 2009)'
_computing_data_reduction 'SAINT+, v. 7.66a (Bruker AXS, 2009)'
_computing_molecular_graphics 'SHELXTL, v. 6.14, (Bruker AXS, 2000)'
_computing_publication_material 'SHELXTL, v. 6.14, (Bruker AXS, 2000)'
_computing_structure_refinement 'SHELXL-97 (Sheldrick, 1997)'
_computing_structure_solution 'SHELXS-97 (Sheldrick, 1990)'
_diffrn_ambient_temperature 120(1)
_diffrn_measured_fraction_theta_full 1.000
_diffrn_measured_fraction_theta_max 0.998
_diffrn_measurement_device_type 'Bruker D8 with APEXII CCD'
_diffrn_measurement_method '\w scans'
_diffrn_radiation_monochromator graphite
_diffrn_radiation_source 'fine-focus sealed tube'
_diffrn_radiation_type MoK\a
_diffrn_radiation_wavelength 0.71073
_diffrn_reflns_av_R_equivalents 0.0583
_diffrn_reflns_av_sigmaI/netI 0.0470
_diffrn_reflns_limit_h_max 20
_diffrn_reflns_limit_h_min -20
_diffrn_reflns_limit_k_max 14
_diffrn_reflns_limit_k_min -14
_diffrn_reflns_limit_l_max 31
_diffrn_reflns_limit_l_min -30
_diffrn_reflns_number 47395
_diffrn_reflns_theta_full 25.00
_diffrn_reflns_theta_max 25.70
_diffrn_reflns_theta_min 1.94
_diffrn_standards_decay_% 0
_diffrn_standards_interval_count 0
_diffrn_standards_interval_time 0
_diffrn_standards_number 0
_exptl_absorpt_coefficient_mu 3.588
_exptl_absorpt_correction_T_max 0.7155
_exptl_absorpt_correction_T_min 0.5339
_exptl_absorpt_correction_type multi-scan
_exptl_absorpt_process_details 'SADABS v. 2.03 (Sheldrick, 2008)'
_exptl_crystal_colour green
_exptl_crystal_density_diffrn 1.350
_exptl_crystal_density_method 'not measured'
_exptl_crystal_description block
_exptl_crystal_F_000 1968
_exptl_crystal_size_max 0.20
_exptl_crystal_size_mid 0.12
_exptl_crystal_size_min 0.10
_platon_squeeze_details
;
;
_refine_diff_density_max 1.028
_refine_diff_density_min -1.094
_refine_diff_density_rms 0.103
_refine_ls_extinction_method none
_refine_ls_goodness_of_fit_ref 1.016
_refine_ls_hydrogen_treatment constr
_refine_ls_matrix_type full
_refine_ls_number_parameters 467
_refine_ls_number_reflns 9233
_refine_ls_number_restraints 10
_refine_ls_restrained_S_all 1.016
_refine_ls_R_factor_all 0.0472
_refine_ls_R_factor_gt 0.0319
_refine_ls_shift/su_max 0.002
_refine_ls_shift/su_mean 0.000
_refine_ls_structure_factor_coef Fsqd
_refine_ls_weighting_details 'calc w=1/[\s^2^(Fo^2^)+(0.0371P)^2^+0.0000P] where P=(Fo^2^+2Fc^2^)/3'
_refine_ls_weighting_scheme calc
_refine_ls_wR_factor_gt 0.0696
_refine_ls_wR_factor_ref 0.0735
_reflns_number_gt 7278
_reflns_number_total 9233
_reflns_threshold_expression >2sigma(I)
_cod_data_source_file ic5014208_si_002.cif
_cod_data_source_block 1
_cod_depositor_comments 'Adding full bibliography for 4340979--4340989.cif.'
_cod_original_sg_symbol_H-M 'P 21/n'
_cod_database_code 4340979

loop_
_symmetry_equiv_pos_as_xyz
'x, y, z'
'-x+1/2, y+1/2, -z+1/2'
'-x, -y, -z'
'x-1/2, -y-1/2, z-1/2'

loop_
_atom_site_label
_atom_site_type_symbol
_atom_site_fract_x
_atom_site_fract_y
_atom_site_fract_z
_atom_site_U_iso_or_equiv
_atom_site_adp_type
_atom_site_occupancy
_atom_site_symmetry_multiplicity
_atom_site_calc_flag
_atom_site_refinement_flags
_atom_site_disorder_assembly
_atom_site_disorder_group
U1 U 0.104123(9) 0.602752(13) 0.342582(6) 0.01896(6) Uani 1 1 d . . .
Cl1 Cl -0.01102(9) 0.56773(12) 0.26744(6) 0.0515(4) Uani 1 1 d . . .
Cl2 Cl 0.20582(7) 0.42708(9) 0.34337(4) 0.0298(3) Uani 1 1 d . . .
Cl3 Cl 0.22745(7) 0.74010(9) 0.37098(4) 0.0329(3) Uani 1 1 d . . .
Cl4 Cl -0.00297(7) 0.70293(10) 0.39906(4) 0.0344(3) Uani 1 1 d . . .
N1 N 0.0857(2) 0.8009(3) 0.29338(13) 0.0224(8) Uani 1 1 d . . .
N2 N 0.1648(2) 0.6232(3) 0.25031(13) 0.0197(8) Uani 1 1 d . . .
N3 N 0.1401(2) 0.5371(3) 0.44222(13) 0.0254(8) Uani 1 1 d . . .
N4 N 0.0255(2) 0.4231(3) 0.37879(13) 0.0224(8) Uani 1 1 d . . .
C1 C 0.0570(3) 0.8946(4) 0.31713(17) 0.0274(10) Uani 1 1 d . . .
H1A H 0.0427 0.8860 0.3514 0.033 Uiso 1 1 calc R . .
C2 C 0.0474(3) 1.0019(4) 0.29441(16) 0.0265(10) Uani 1 1 d . . .
H2A H 0.0279 1.0634 0.3132 0.032 Uiso 1 1 calc R . .
C3 C 0.0671(2) 1.0178(3) 0.24270(15) 0.0205(9) Uani 1 1 d . . .
C4 C 0.0992(2) 0.9232(3) 0.21903(16) 0.0191(9) Uani 1 1 d . . .
H4A H 0.1154 0.9306 0.1852 0.023 Uiso 1 1 calc R . .
C5 C 0.1081(2) 0.8161(3) 0.24455(15) 0.0167(9) Uani 1 1 d . . .
C6 C 0.1452(2) 0.7159(3) 0.21965(15) 0.0180(9) Uani 1 1 d . . .
C7 C 0.1610(2) 0.7183(3) 0.16683(15) 0.0194(9) Uani 1 1 d . . .
H7A H 0.1454 0.7828 0.1467 0.023 Uiso 1 1 calc R . .
C8 C 0.1995(2) 0.6271(3) 0.14337(16) 0.0218(10) Uani 1 1 d . . .
C9 C 0.2200(2) 0.5330(3) 0.17581(16) 0.0235(10) Uani 1 1 d . . .
H9A H 0.2462 0.4692 0.1627 0.028 Uiso 1 1 calc R . .
C10 C 0.2012(2) 0.5348(3) 0.22757(16) 0.0234(10) Uani 1 1 d . . .
H10A H 0.2147 0.4701 0.2481 0.028 Uiso 1 1 calc R . .
C11 C 0.0542(3) 1.1353(3) 0.21568(17) 0.0247(10) Uani 1 1 d . . .
C12 C 0.1102(3) 1.2241(4) 0.2435(2) 0.0390(13) Uani 1 1 d . . .
H12A H 0.1656 1.2020 0.2406 0.059 Uiso 1 1 calc R . .
H12B H 0.0999 1.2277 0.2799 0.059 Uiso 1 1 calc R . .
H12C H 0.1005 1.2986 0.2276 0.059 Uiso 1 1 calc R . .
C13 C 0.0687(3) 1.1297(4) 0.15762(18) 0.0407(13) Uani 1 1 d . . .
H13A H 0.1236 1.1060 0.1540 0.061 Uiso 1 1 calc R . .
H13B H 0.0597 1.2046 0.1420 0.061 Uiso 1 1 calc R . .
H13C H 0.0321 1.0748 0.1403 0.061 Uiso 1 1 calc R . .
C14 C -0.0339(3) 1.1716(4) 0.22075(18) 0.0348(11) Uani 1 1 d . . .
H14A H -0.0438 1.1753 0.2572 0.052 Uiso 1 1 calc R . .
H14B H -0.0697 1.1160 0.2032 0.052 Uiso 1 1 calc R . .
H14C H -0.0433 1.2463 0.2050 0.052 Uiso 1 1 calc R . .
C15 C 0.2213(3) 0.6289(4) 0.08674(16) 0.0270(10) Uani 1 1 d . . .
C16 C 0.1895(3) 0.5187(4) 0.05847(18) 0.0422(13) Uani 1 1 d . . .
H16A H 0.1314 0.5167 0.0577 0.063 Uiso 1 1 calc R . .
H16B H 0.2117 0.4520 0.0769 0.063 Uiso 1 1 calc R . .
H16C H 0.2054 0.5185 0.0232 0.063 Uiso 1 1 calc R . .
C17 C 0.1860(3) 0.7338(4) 0.05685(16) 0.0326(11) Uani 1 1 d . . .
H17A H 0.2059 0.8033 0.0741 0.049 Uiso 1 1 calc R . .
H17B H 0.1279 0.7319 0.0561 0.049 Uiso 1 1 calc R . .
H17C H 0.2021 0.7325 0.0216 0.049 Uiso 1 1 calc R . .
C18 C 0.3146(3) 0.6328(4) 0.08736(18) 0.0358(12) Uani 1 1 d . . .
H18A H 0.3345 0.7018 0.1049 0.054 Uiso 1 1 calc R . .
H18B H 0.3300 0.6327 0.0519 0.054 Uiso 1 1 calc R . .
H18C H 0.3373 0.5662 0.1056 0.054 Uiso 1 1 calc R . .
C19 C 0.2009(3) 0.5841(4) 0.4722(2) 0.0413(13) Uani 1 1 d . . .
H19A H 0.2227 0.6531 0.4610 0.050 Uiso 1 1 calc R . .
C20 C 0.2339(3) 0.5371(4) 0.51904(18) 0.0377(12) Uani 1 1 d . . .
H20A H 0.2760 0.5751 0.5383 0.045 Uiso 1 1 calc R . .
C21 C 0.2047(3) 0.4347(4) 0.53722(16) 0.0296(11) Uani 1 1 d . . .
C22 C 0.1386(3) 0.3886(4) 0.50730(16) 0.0259(10) Uani 1 1 d . . .
H22A H 0.1147 0.3211 0.5185 0.031 Uiso 1 1 calc R . .
C23 C 0.1074(3) 0.4406(4) 0.46133(15) 0.0213(9) Uani 1 1 d . . .
C24 C 0.0386(2) 0.3864(3) 0.42900(15) 0.0207(9) Uani 1 1 d . . .
C25 C -0.0078(3) 0.2992(3) 0.44933(16) 0.0241(10) Uani 1 1 d . . .
H25A H 0.0005 0.2800 0.4847 0.029 Uiso 1 1 calc R . .
C26 C -0.0663(3) 0.2404(3) 0.41769(17) 0.0242(10) Uani 1 1 d . . .
C27 C -0.0768(3) 0.2758(4) 0.36594(17) 0.0291(11) Uani 1 1 d . . .
H27A H -0.1146 0.2387 0.3427 0.035 Uiso 1 1 calc R . .
C28 C -0.0317(3) 0.3658(4) 0.34873(17) 0.0262(10) Uani 1 1 d . . .
H28A H -0.0415 0.3886 0.3139 0.031 Uiso 1 1 calc R . .
C29 C 0.2437(3) 0.3785(4) 0.58722(17) 0.0376(12) Uani 1 1 d . . .
C30 C 0.2148(4) 0.4441(5) 0.63496(18) 0.0572(17) Uani 1 1 d . . .
H30A H 0.1569 0.4382 0.6347 0.086 Uiso 1 1 calc R . .
H30B H 0.2300 0.5241 0.6331 0.086 Uiso 1 1 calc R . .
H30C H 0.2395 0.4108 0.6668 0.086 Uiso 1 1 calc R . .
C31 C 0.3371(3) 0.3879(5) 0.5883(2) 0.0596(17) Uani 1 1 d . . .
H31A H 0.3556 0.3467 0.5589 0.089 Uiso 1 1 calc R . .
H31B H 0.3613 0.3550 0.6204 0.089 Uiso 1 1 calc R . .
H31C H 0.3524 0.4678 0.5863 0.089 Uiso 1 1 calc R . .
C32 C 0.2219(3) 0.2514(4) 0.59183(18) 0.0364(12) Uani 1 1 d . . .
H32A H 0.1640 0.2436 0.5914 0.055 Uiso 1 1 calc R . .
H32B H 0.2468 0.2209 0.6242 0.055 Uiso 1 1 calc R . .
H32C H 0.2410 0.2095 0.5628 0.055 Uiso 1 1 calc R . .
C33 C -0.1138(3) 0.1374(4) 0.43670(18) 0.0329(11) Uani 1 1 d . . .
C34 C -0.2033(3) 0.1503(5) 0.4220(2) 0.0594(17) Uani 1 1 d . . .
H34A H -0.2127 0.1587 0.3846 0.089 Uiso 1 1 calc R . .
H34B H -0.2232 0.2175 0.4389 0.089 Uiso 1 1 calc R . .
H34C H -0.2312 0.0828 0.4331 0.089 Uiso 1 1 calc R . .
C35 C -0.1003(4) 0.1216(4) 0.4962(2) 0.0506(15) Uani 1 1 d . . .
H35A H -0.1309 0.0561 0.5066 0.076 Uiso 1 1 calc R . .
H35B H -0.1179 0.1898 0.5135 0.076 Uiso 1 1 calc R . .
H35C H -0.0437 0.1089 0.5058 0.076 Uiso 1 1 calc R . .
C36 C -0.0825(4) 0.0290(4) 0.4106(2) 0.0546(16) Uani 1 1 d . . .
H36A H -0.0906 0.0368 0.3731 0.082 Uiso 1 1 calc R . .
H36B H -0.1116 -0.0375 0.4215 0.082 Uiso 1 1 calc R . .
H36C H -0.0257 0.0196 0.4207 0.082 Uiso 1 1 calc R . .
O1 O 0.221(2) 0.733(7) 0.740(6) 0.095(5) Uani 0.484(11) 1 d PD A 1
C37 C 0.3005(18) 0.738(2) 0.7232(17) 0.090(8) Uani 0.484(11) 1 d PD A 1
H37A H 0.3199 0.8175 0.7236 0.108 Uiso 0.484(11) 1 calc PR A 1
H37B H 0.3020 0.7072 0.6880 0.108 Uiso 0.484(11) 1 calc PR A 1
C38 C 0.3516(8) 0.6639(14) 0.7634(7) 0.063(3) Uani 0.484(11) 1 d PD A 1
H38A H 0.3974 0.6294 0.7479 0.076 Uiso 0.484(11) 1 calc PR A 1
H38B H 0.3712 0.7093 0.7938 0.076 Uiso 0.484(11) 1 calc PR A 1
C39 C 0.2920(19) 0.572(3) 0.7781(14) 0.066(4) Uani 0.484(11) 1 d PD A 1
H39A H 0.2944 0.5625 0.8159 0.079 Uiso 0.484(11) 1 calc PR A 1
H39B H 0.3033 0.4987 0.7621 0.079 Uiso 0.484(11) 1 calc PR A 1
C40 C 0.2099(14) 0.618(4) 0.757(2) 0.054(5) Uani 0.484(11) 1 d PD A 1
H40A H 0.1876 0.5707 0.7281 0.065 Uiso 0.484(11) 1 calc PR A 1
H40B H 0.1726 0.6174 0.7844 0.065 Uiso 0.484(11) 1 calc PR A 1
O1' O 0.228(2) 0.754(6) 0.736(6) 0.095(5) Uani 0.516(11) 1 d PD A 2
C37' C 0.3095(18) 0.7831(19) 0.7310(17) 0.090(8) Uani 0.516(11) 1 d PD A 2
H37C H 0.3319 0.8254 0.7617 0.108 Uiso 0.516(11) 1 calc PR A 2
H37D H 0.3145 0.8303 0.7000 0.108 Uiso 0.516(11) 1 calc PR A 2
C38' C 0.3536(8) 0.6669(12) 0.7262(6) 0.063(3) Uani 0.516(11) 1 d PD A 2
H38C H 0.3469 0.6367 0.6906 0.076 Uiso 0.516(11) 1 calc PR A 2
H38D H 0.4109 0.6731 0.7373 0.076 Uiso 0.516(11) 1 calc PR A 2
C39' C 0.3087(18) 0.594(3) 0.7641(13) 0.066(4) Uani 0.516(11) 1 d PD A 2
H39C H 0.3087 0.5125 0.7542 0.079 Uiso 0.516(11) 1 calc PR A 2
H39D H 0.3327 0.6016 0.7999 0.079 Uiso 0.516(11) 1 calc PR A 2
C40' C 0.2234(14) 0.643(4) 0.758(2) 0.054(5) Uani 0.516(11) 1 d PD A 2
H40C H 0.1881 0.5941 0.7358 0.065 Uiso 0.516(11) 1 calc PR A 2
H40D H 0.2017 0.6485 0.7923 0.065 Uiso 0.516(11) 1 calc PR A 2

loop_
_atom_site_aniso_label
_atom_site_aniso_U_11
_atom_site_aniso_U_22
_atom_site_aniso_U_33
_atom_site_aniso_U_23
_atom_site_aniso_U_13
_atom_site_aniso_U_12
U1 0.02319(9) 0.01708(9) 0.01738(8) 0.00207(7) 0.00627(6) -0.00041(7)
Cl1 0.0525(9) 0.0497(8) 0.0533(9) 0.0114(7) 0.0113(7) -0.0119(7)
Cl2 0.0348(6) 0.0259(6) 0.0301(6) 0.0067(5) 0.0110(5) 0.0078(5)
Cl3 0.0373(7) 0.0263(6) 0.0350(6) 0.0041(5) 0.0021(5) -0.0100(5)
Cl4 0.0444(7) 0.0318(6) 0.0300(6) 0.0055(5) 0.0216(5) 0.0068(5)
N1 0.029(2) 0.0194(19) 0.0200(19) -0.0010(15) 0.0100(16) 0.0006(16)
N2 0.0224(19) 0.0157(19) 0.0219(19) 0.0031(14) 0.0071(15) 0.0003(14)
N3 0.034(2) 0.020(2) 0.0214(19) -0.0004(15) -0.0007(17) -0.0043(17)
N4 0.026(2) 0.021(2) 0.0205(19) 0.0042(15) 0.0028(16) -0.0008(15)
C1 0.040(3) 0.024(2) 0.021(2) 0.001(2) 0.014(2) 0.003(2)
C2 0.035(3) 0.022(2) 0.024(2) -0.0019(19) 0.009(2) 0.006(2)
C3 0.022(2) 0.017(2) 0.023(2) -0.0020(18) 0.0010(18) 0.0012(18)
C4 0.021(2) 0.019(2) 0.018(2) 0.0000(16) 0.0058(17) -0.0010(17)
C5 0.017(2) 0.012(2) 0.021(2) 0.0000(17) 0.0047(17) -0.0018(16)
C6 0.015(2) 0.016(2) 0.023(2) -0.0008(17) 0.0023(17) -0.0023(17)
C7 0.025(2) 0.016(2) 0.019(2) 0.0012(17) 0.0070(18) -0.0003(17)
C8 0.024(2) 0.022(2) 0.019(2) -0.0062(17) 0.0041(18) -0.0025(18)
C9 0.029(3) 0.017(2) 0.025(2) -0.0041(18) 0.0073(19) 0.0018(19)
C10 0.031(3) 0.017(2) 0.023(2) 0.0030(18) 0.0064(19) 0.0007(19)
C11 0.027(2) 0.019(2) 0.027(2) 0.0010(18) 0.002(2) 0.0055(18)
C12 0.043(3) 0.019(2) 0.054(3) 0.008(2) -0.002(3) 0.001(2)
C13 0.060(4) 0.028(3) 0.036(3) 0.015(2) 0.017(3) 0.018(2)
C14 0.033(3) 0.032(3) 0.039(3) 0.006(2) 0.001(2) 0.007(2)
C15 0.039(3) 0.024(2) 0.020(2) -0.0044(18) 0.012(2) 0.005(2)
C16 0.066(4) 0.034(3) 0.028(3) -0.014(2) 0.012(3) 0.000(3)
C17 0.050(3) 0.033(3) 0.017(2) -0.002(2) 0.013(2) 0.009(2)
C18 0.046(3) 0.037(3) 0.026(3) 0.001(2) 0.016(2) 0.007(2)
C19 0.053(3) 0.029(3) 0.039(3) 0.009(2) -0.010(3) -0.018(2)
C20 0.046(3) 0.035(3) 0.029(3) 0.003(2) -0.014(2) -0.013(2)
C21 0.040(3) 0.032(3) 0.017(2) -0.0038(19) 0.005(2) -0.001(2)
C22 0.032(2) 0.025(2) 0.022(2) 0.0001(19) 0.0079(19) -0.004(2)
C23 0.026(2) 0.021(2) 0.018(2) 0.0001(17) 0.0067(18) -0.0015(18)
C24 0.025(2) 0.021(2) 0.017(2) 0.0010(18) 0.0066(17) 0.0012(19)
C25 0.033(3) 0.021(2) 0.019(2) 0.0041(18) 0.0088(19) 0.000(2)
C26 0.028(2) 0.019(2) 0.027(2) -0.0016(19) 0.008(2) 0.0010(19)
C27 0.028(3) 0.030(3) 0.028(3) -0.004(2) -0.001(2) -0.009(2)
C28 0.033(3) 0.028(3) 0.018(2) 0.0056(18) 0.0023(19) -0.002(2)
C29 0.047(3) 0.044(3) 0.021(2) 0.004(2) 0.000(2) -0.004(2)
C30 0.102(5) 0.052(3) 0.018(3) -0.002(2) 0.004(3) 0.003(3)
C31 0.054(4) 0.068(4) 0.053(4) 0.020(3) -0.019(3) -0.013(3)
C32 0.044(3) 0.039(3) 0.027(3) 0.006(2) 0.004(2) 0.006(2)
C33 0.043(3) 0.029(3) 0.029(3) -0.001(2) 0.012(2) -0.013(2)
C34 0.044(4) 0.060(4) 0.077(4) 0.001(3) 0.025(3) -0.027(3)
C35 0.070(4) 0.041(3) 0.043(3) 0.001(3) 0.022(3) -0.024(3)
C36 0.087(5) 0.025(3) 0.055(4) -0.005(3) 0.025(3) -0.017(3)
O1 0.053(5) 0.08(2) 0.151(17) 0.010(19) -0.020(9) 0.003(10)
C37 0.051(7) 0.098(18) 0.119(13) 0.011(15) -0.003(7) 0.007(12)
C38 0.042(5) 0.071(6) 0.075(8) -0.018(8) -0.004(7) 0.011(4)
C39 0.078(13) 0.077(11) 0.041(16) -0.009(7) -0.008(8) 0.015(9)
C40 0.048(7) 0.061(16) 0.054(4) -0.021(10) -0.001(8) -0.003(8)
O1' 0.053(5) 0.08(2) 0.151(17) 0.010(19) -0.020(9) 0.003(10)
C37' 0.051(7) 0.098(18) 0.119(13) 0.011(15) -0.003(7) 0.007(12)
C38' 0.042(5) 0.071(6) 0.075(8) -0.018(8) -0.004(7) 0.011(4)
C39' 0.078(13) 0.077(11) 0.041(16) -0.009(7) -0.008(8) 0.015(9)
C40' 0.048(7) 0.061(16) 0.054(4) -0.021(10) -0.001(8) -0.003(8)

loop_
_atom_type_symbol
_atom_type_description
_atom_type_scat_dispersion_real
_atom_type_scat_dispersion_imag
_atom_type_scat_source
C C 0.0033 0.0016 'International Tables Vol C Tables 4.2.6.8 and 6.1.1.4'
H H 0.0000 0.0000 'International Tables Vol C Tables 4.2.6.8 and 6.1.1.4'
N N 0.0061 0.0033 'International Tables Vol C Tables 4.2.6.8 and 6.1.1.4'
Cl Cl 0.1484 0.1585 'International Tables Vol C Tables 4.2.6.8 and 6.1.1.4'
U U -9.6767 9.6646 'International Tables Vol C Tables 4.2.6.8 and 6.1.1.4'
O O 0.0106 0.0060 'International Tables Vol C Tables 4.2.6.8 and 6.1.1.4'

loop_
_geom_angle_atom_site_label_1
_geom_angle_atom_site_label_2
_geom_angle_atom_site_label_3
_geom_angle
N1 U1 Cl1 74.63(8)
N1 U1 Cl2 136.59(7)
Cl1 U1 Cl2 108.17(4)
N1 U1 Cl3 70.28(8)
Cl1 U1 Cl3 142.45(4)
Cl2 U1 Cl3 88.99(4)
N1 U1 Cl4 79.74(7)
Cl1 U1 Cl4 89.28(4)
Cl2 U1 Cl4 142.16(3)
Cl3 U1 Cl4 97.15(4)
N1 U1 N2 62.10(10)
Cl1 U1 N2 70.64(8)
Cl2 U1 N2 77.70(7)
Cl3 U1 N2 81.34(8)
Cl4 U1 N2 140.11(7)
N1 U1 N4 144.09(10)
Cl1 U1 N4 77.70(8)
Cl2 U1 N4 74.08(8)
Cl3 U1 N4 139.82(8)
Cl4 U1 N4 77.47(8)
N2 U1 N4 127.76(10)
N1 U1 N3 135.46(10)
Cl1 U1 N3 138.05(8)
Cl2 U1 N3 71.47(8)
Cl3 U1 N3 78.62(8)
Cl4 U1 N3 73.26(8)
N2 U1 N3 143.23(10)
N4 U1 N3 61.58(10)
C5 N1 C1 116.6(3)
C5 N1 U1 122.1(3)
C1 N1 U1 121.2(3)
C10 N2 C6 116.6(3)
C10 N2 U1 122.2(3)
C6 N2 U1 119.7(2)
C19 N3 C23 115.9(4)
C19 N3 U1 122.1(3)
C23 N3 U1 121.0(3)
C28 N4 C24 115.9(3)
C28 N4 U1 122.0(3)
C24 N4 U1 122.1(3)
N1 C1 C2 124.7(4)
N1 C1 H1A 117.7
C2 C1 H1A 117.7
C1 C2 C3 119.3(4)
C1 C2 H2A 120.3
C3 C2 H2A 120.3
C4 C3 C2 116.0(4)
C4 C3 C11 123.5(4)
C2 C3 C11 120.5(4)
C3 C4 C5 121.8(4)
C3 C4 H4A 119.1
C5 C4 H4A 119.1
N1 C5 C4 121.4(3)
N1 C5 C6 117.0(3)
C4 C5 C6 121.6(3)
N2 C6 C7 121.4(4)
N2 C6 C5 117.4(3)
C7 C6 C5 121.2(3)
C8 C7 C6 122.0(4)
C8 C7 H7A 119.0
C6 C7 H7A 119.0
C9 C8 C7 115.7(4)
C9 C8 C15 120.8(4)
C7 C8 C15 123.5(4)
C10 C9 C8 119.6(4)
C10 C9 H9A 120.2
C8 C9 H9A 120.2
N2 C10 C9 124.7(4)
N2 C10 H10A 117.6
C9 C10 H10A 117.6
C12 C11 C13 110.2(4)
C12 C11 C3 109.3(3)
C13 C11 C3 111.9(3)
C12 C11 C14 108.9(4)
C13 C11 C14 108.8(4)
C3 C11 C14 107.7(3)
C11 C12 H12A 109.5
C11 C12 H12B 109.5
H12A C12 H12B 109.5
C11 C12 H12C 109.5
H12A C12 H12C 109.5
H12B C12 H12C 109.5
C11 C13 H13A 109.5
C11 C13 H13B 109.5
H13A C13 H13B 109.5
C11 C13 H13C 109.5
H13A C13 H13C 109.5
H13B C13 H13C 109.5
C11 C14 H14A 109.5
C11 C14 H14B 109.5
H14A C14 H14B 109.5
C11 C14 H14C 109.5
H14A C14 H14C 109.5
H14B C14 H14C 109.5
C8 C15 C17 112.1(3)
C8 C15 C16 109.7(4)
C17 C15 C16 108.8(4)
C8 C15 C18 107.8(4)
C17 C15 C18 108.9(4)
C16 C15 C18 109.5(4)
C15 C16 H16A 109.5
C15 C16 H16B 109.5
H16A C16 H16B 109.5
C15 C16 H16C 109.5
H16A C16 H16C 109.5
H16B C16 H16C 109.5
C15 C17 H17A 109.5
C15 C17 H17B 109.5
H17A C17 H17B 109.5
C15 C17 H17C 109.5
H17A C17 H17C 109.5
H17B C17 H17C 109.5
C15 C18 H18A 109.5
C15 C18 H18B 109.5
H18A C18 H18B 109.5
C15 C18 H18C 109.5
H18A C18 H18C 109.5
H18B C18 H18C 109.5
N3 C19 C20 124.3(4)
N3 C19 H19A 117.9
C20 C19 H19A 117.9
C21 C20 C19 120.4(4)
C21 C20 H20A 119.8
C19 C20 H20A 119.8
C20 C21 C22 115.3(4)
C20 C21 C29 120.9(4)
C22 C21 C29 123.8(4)
C23 C22 C21 121.6(4)
C23 C22 H22A 119.2
C21 C22 H22A 119.2
N3 C23 C22 122.3(4)
N3 C23 C24 117.3(4)
C22 C23 C24 120.3(4)
N4 C24 C25 122.1(4)
N4 C24 C23 116.7(3)
C25 C24 C23 121.2(4)
C26 C25 C24 121.1(4)
C26 C25 H25A 119.4
C24 C25 H25A 119.4
C27 C26 C25 116.1(4)
C27 C26 C33 120.5(4)
C25 C26 C33 123.3(4)
C28 C27 C26 120.1(4)
C28 C27 H27A 120.0
C26 C27 H27A 120.0
N4 C28 C27 124.5(4)
N4 C28 H28A 117.7
C27 C28 H28A 117.7
C32 C29 C21 112.9(4)
C32 C29 C30 108.8(4)
C21 C29 C30 108.3(4)
C32 C29 C31 108.1(4)
C21 C29 C31 109.7(4)
C30 C29 C31 109.0(4)
C29 C30 H30A 109.5
C29 C30 H30B 109.5
H30A C30 H30B 109.5
C29 C30 H30C 109.5
H30A C30 H30C 109.5
H30B C30 H30C 109.5
C29 C31 H31A 109.5
C29 C31 H31B 109.5
H31A C31 H31B 109.5
C29 C31 H31C 109.5
H31A C31 H31C 109.5
H31B C31 H31C 109.5
C29 C32 H32A 109.5
C29 C32 H32B 109.5
H32A C32 H32B 109.5
C29 C32 H32C 109.5
H32A C32 H32C 109.5
H32B C32 H32C 109.5
C34 C33 C26 111.4(4)
C34 C33 C35 108.7(4)
C26 C33 C35 111.9(4)
C34 C33 C36 109.5(4)
C26 C33 C36 107.4(4)
C35 C33 C36 108.0(4)
C33 C34 H34A 109.5
C33 C34 H34B 109.5
H34A C34 H34B 109.5
C33 C34 H34C 109.5
H34A C34 H34C 109.5
H34B C34 H34C 109.5
C33 C35 H35A 109.5
C33 C35 H35B 109.5
H35A C35 H35B 109.5
C33 C35 H35C 109.5
H35A C35 H35C 109.5
H35B C35 H35C 109.5
C33 C36 H36A 109.5
C33 C36 H36B 109.5
H36A C36 H36B 109.5
C33 C36 H36C 109.5
H36A C36 H36C 109.5
H36B C36 H36C 109.5
C40 O1 C37 107(3)
O1 C37 C38 104(4)
O1 C37 H37A 110.9
C38 C37 H37A 110.9
O1 C37 H37B 110.9
C38 C37 H37B 110.9
H37A C37 H37B 108.9
C39 C38 C37 102.9(12)
C39 C38 H38A 111.2
C37 C38 H38A 111.2
C39 C38 H38B 111.2
C37 C38 H38B 111.2
H38A C38 H38B 109.1
C38 C39 C40 104.5(12)
C38 C39 H39A 110.9
C40 C39 H39A 110.9
C38 C39 H39B 110.9
C40 C39 H39B 110.9
H39A C39 H39B 108.9
O1 C40 C39 108(2)
O1 C40 H40A 110.2
C39 C40 H40A 110.2
O1 C40 H40B 110.2
C39 C40 H40B 110.2
H40A C40 H40B 108.5
C40' O1' C37' 109.5(15)
O1' C37' C38' 105(3)
O1' C37' H37C 110.7
C38' C37' H37C 110.7
O1' C37' H37D 110.7
C38' C37' H37D 110.7
H37C C37' H37D 108.8
C39' C38' C37' 100.1(14)
C39' C38' H38C 111.8
C37' C38' H38C 111.8
C39' C38' H38D 111.8
C37' C38' H38D 111.8
H38C C38' H38D 109.5
C40' C39' C38' 102.9(12)
C40' C39' H39C 111.2
C38' C39' H39C 111.2
C40' C39' H39D 111.2
C38' C39' H39D 111.2
H39C C39' H39D 109.1
O1' C40' C39' 107.8(11)
O1' C40' H40C 110.1
C39' C40' H40C 110.1
O1' C40' H40D 110.1
C39' C40' H40D 110.1
H40C C40' H40D 108.5

loop_
_geom_bond_atom_site_label_1
_geom_bond_atom_site_label_2
_geom_bond_distance
U1 N1 2.617(3)
U1 Cl1 2.6216(15)
U1 Cl2 2.6353(11)
U1 Cl3 2.6388(11)
U1 Cl4 2.6411(10)
U1 N2 2.646(3)
U1 N4 2.655(3)
U1 N3 2.674(3)
N1 C5 1.340(5)
N1 C1 1.346(5)
N2 C10 1.341(5)
N2 C6 1.350(5)
N3 C19 1.329(6)
N3 C23 1.348(5)
N4 C28 1.344(5)
N4 C24 1.351(5)
C1 C2 1.373(6)
C1 H1A 0.9300
C2 C3 1.397(5)
C2 H2A 0.9300
C3 C4 1.376(5)
C3 C11 1.531(5)
C4 C5 1.401(5)
C4 H4A 0.9300
C5 C6 1.478(5)
C6 C7 1.395(5)
C7 C8 1.392(5)
C7 H7A 0.9300
C8 C9 1.392(6)
C8 C15 1.519(6)
C9 C10 1.382(5)
C9 H9A 0.9300
C10 H10A 0.9300
C11 C12 1.519(6)
C11 C13 1.522(6)
C11 C14 1.531(6)
C12 H12A 0.9600
C12 H12B 0.9600
C12 H12C 0.9600
C13 H13A 0.9600
C13 H13B 0.9600
C13 H13C 0.9600
C14 H14A 0.9600
C14 H14B 0.9600
C14 H14C 0.9600
C15 C17 1.523(6)
C15 C16 1.535(6)
C15 C18 1.543(6)
C16 H16A 0.9600
C16 H16B 0.9600
C16 H16C 0.9600
C17 H17A 0.9600
C17 H17B 0.9600
C17 H17C 0.9600
C18 H18A 0.9600
C18 H18B 0.9600
C18 H18C 0.9600
C19 C20 1.384(6)
C19 H19A 0.9300
C20 C21 1.373(6)
C20 H20A 0.9300
C21 C22 1.388(6)
C21 C29 1.527(6)
C22 C23 1.380(6)
C22 H22A 0.9300
C23 C24 1.489(6)
C24 C25 1.393(5)
C25 C26 1.386(6)
C25 H25A 0.9300
C26 C27 1.380(6)
C26 C33 1.527(6)
C27 C28 1.372(6)
C27 H27A 0.9300
C28 H28A 0.9300
C29 C32 1.519(6)
C29 C30 1.544(7)
C29 C31 1.547(7)
C30 H30A 0.9600
C30 H30B 0.9600
C30 H30C 0.9600
C31 H31A 0.9600
C31 H31B 0.9600
C31 H31C 0.9600
C32 H32A 0.9600
C32 H32B 0.9600
C32 H32C 0.9600
C33 C34 1.505(7)
C33 C35 1.527(6)
C33 C36 1.530(6)
C34 H34A 0.9600
C34 H34B 0.9600
C34 H34C 0.9600
C35 H35A 0.9600
C35 H35B 0.9600
C35 H35C 0.9600
C36 H36A 0.9600
C36 H36B 0.9600
C36 H36C 0.9600
O1 C40 1.409(17)
O1 C37 1.41(3)
C37 C38 1.54(2)
C37 H37A 0.9700
C37 H37B 0.9700
C38 C39 1.513(17)
C38 H38A 0.9700
C38 H38B 0.9700
C39 C40 1.516(16)
C39 H39A 0.9700
C39 H39B 0.9700
C40 H40A 0.9700
C40 H40B 0.9700
O1' C40' 1.405(13)
O1' C37' 1.41(2)
C37' C38' 1.54(2)
C37' H37C 0.9700
C37' H37D 0.9700
C38' C39' 1.524(15)
C38' H38C 0.9700
C38' H38D 0.9700
C39' C40' 1.519(15)
C39' H39C 0.9700
C39' H39D 0.9700
C40' H40C 0.9700
C40' H40D 0.9700

loop_
_geom_torsion_atom_site_label_1
_geom_torsion_atom_site_label_2
_geom_torsion_atom_site_label_3
_geom_torsion_atom_site_label_4
_geom_torsion
Cl1 U1 N1 C5 -69.9(3)
Cl2 U1 N1 C5 30.5(4)
Cl3 U1 N1 C5 96.5(3)
Cl4 U1 N1 C5 -162.0(3)
N2 U1 N1 C5 6.0(3)
N4 U1 N1 C5 -110.8(3)
N3 U1 N1 C5 145.0(3)
Cl1 U1 N1 C1 113.5(3)
Cl2 U1 N1 C1 -146.1(3)
Cl3 U1 N1 C1 -80.1(3)
Cl4 U1 N1 C1 21.4(3)
N2 U1 N1 C1 -170.6(4)
N4 U1 N1 C1 72.7(4)
N3 U1 N1 C1 -31.6(4)
N1 U1 N2 C10 -177.2(3)
Cl1 U1 N2 C10 -94.8(3)
Cl2 U1 N2 C10 19.7(3)
Cl3 U1 N2 C10 110.6(3)
Cl4 U1 N2 C10 -158.6(3)
N4 U1 N2 C10 -38.7(4)
N3 U1 N2 C10 53.1(4)
N1 U1 N2 C6 -11.2(3)
Cl1 U1 N2 C6 71.2(3)
Cl2 U1 N2 C6 -174.3(3)
Cl3 U1 N2 C6 -83.4(3)
Cl4 U1 N2 C6 7.4(3)
N4 U1 N2 C6 127.3(3)
N3 U1 N2 C6 -140.9(3)
N1 U1 N3 C19 -46.8(4)
Cl1 U1 N3 C19 -171.3(3)
Cl2 U1 N3 C19 91.9(4)
Cl3 U1 N3 C19 -0.9(3)
Cl4 U1 N3 C19 -102.0(4)
N2 U1 N3 C19 57.4(4)
N4 U1 N3 C19 173.4(4)
N1 U1 N3 C23 145.7(3)
Cl1 U1 N3 C23 21.2(4)
Cl2 U1 N3 C23 -75.6(3)
Cl3 U1 N3 C23 -168.4(3)
Cl4 U1 N3 C23 90.5(3)
N2 U1 N3 C23 -110.1(3)
N4 U1 N3 C23 5.9(3)
N1 U1 N4 C28 50.0(4)
Cl1 U1 N4 C28 9.8(3)
Cl2 U1 N4 C28 -103.4(3)
Cl3 U1 N4 C28 -171.9(3)
Cl4 U1 N4 C28 101.8(3)
N2 U1 N4 C28 -43.5(3)
N3 U1 N4 C28 179.4(3)
N1 U1 N4 C24 -127.6(3)
Cl1 U1 N4 C24 -167.8(3)
Cl2 U1 N4 C24 79.0(3)
Cl3 U1 N4 C24 10.4(4)
Cl4 U1 N4 C24 -75.8(3)
N2 U1 N4 C24 138.9(3)
N3 U1 N4 C24 1.8(3)
C5 N1 C1 C2 1.7(7)
U1 N1 C1 C2 178.5(3)
N1 C1 C2 C3 1.0(7)
C1 C2 C3 C4 -3.1(6)
C1 C2 C3 C11 177.8(4)
C2 C3 C4 C5 2.7(6)
C11 C3 C4 C5 -178.3(4)
C1 N1 C5 C4 -2.2(6)
U1 N1 C5 C4 -178.9(3)
C1 N1 C5 C6 175.7(4)
U1 N1 C5 C6 -1.0(5)
C3 C4 C5 N1 -0.1(6)
C3 C4 C5 C6 -177.9(4)
C10 N2 C6 C7 0.8(6)
U1 N2 C6 C7 -166.0(3)
C10 N2 C6 C5 -177.6(3)
U1 N2 C6 C5 15.6(4)
N1 C5 C6 N2 -9.7(5)
C4 C5 C6 N2 168.2(4)
N1 C5 C6 C7 171.9(4)
C4 C5 C6 C7 -10.3(6)
N2 C6 C7 C8 -1.6(6)
C5 C6 C7 C8 176.8(4)
C6 C7 C8 C9 0.9(6)
C6 C7 C8 C15 -177.0(4)
C7 C8 C9 C10 0.4(6)
C15 C8 C9 C10 178.4(4)
C6 N2 C10 C9 0.6(6)
U1 N2 C10 C9 167.0(3)
C8 C9 C10 N2 -1.2(7)
C4 C3 C11 C12 -113.7(5)
C2 C3 C11 C12 65.2(5)
C4 C3 C11 C13 8.7(6)
C2 C3 C11 C13 -172.4(4)
C4 C3 C11 C14 128.1(4)
C2 C3 C11 C14 -52.9(5)
C9 C8 C15 C17 174.3(4)
C7 C8 C15 C17 -7.9(6)
C9 C8 C15 C16 53.3(5)
C7 C8 C15 C16 -128.9(4)
C9 C8 C15 C18 -65.8(5)
C7 C8 C15 C18 112.0(4)
C23 N3 C19 C20 3.5(7)
U1 N3 C19 C20 -164.6(4)
N3 C19 C20 C21 0.7(8)
C19 C20 C21 C22 -3.8(7)
C19 C20 C21 C29 176.5(5)
C20 C21 C22 C23 2.8(6)
C29 C21 C22 C23 -177.6(4)
C19 N3 C23 C22 -4.5(6)
U1 N3 C23 C22 163.8(3)
C19 N3 C23 C24 179.3(4)
U1 N3 C23 C24 -12.4(5)
C21 C22 C23 N3 1.4(6)
C21 C22 C23 C24 177.5(4)
C28 N4 C24 C25 -3.8(6)
U1 N4 C24 C25 173.9(3)
C28 N4 C24 C23 173.9(4)
U1 N4 C24 C23 -8.4(5)
N3 C23 C24 N4 13.5(5)
C22 C23 C24 N4 -162.7(4)
N3 C23 C24 C25 -168.8(4)
C22 C23 C24 C25 15.0(6)
N4 C24 C25 C26 4.4(6)
C23 C24 C25 C26 -173.1(4)
C24 C25 C26 C27 -1.8(6)
C24 C25 C26 C33 174.6(4)
C25 C26 C27 C28 -1.1(6)
C33 C26 C27 C28 -177.6(4)
C24 N4 C28 C27 0.8(6)
U1 N4 C28 C27 -176.9(3)
C26 C27 C28 N4 1.7(7)
C20 C21 C29 C32 -162.0(4)
C22 C21 C29 C32 18.3(6)
C20 C21 C29 C30 77.4(6)
C22 C21 C29 C30 -102.2(5)
C20 C21 C29 C31 -41.4(6)
C22 C21 C29 C31 138.9(5)
C27 C26 C33 C34 -51.6(6)
C25 C26 C33 C34 132.1(5)
C27 C26 C33 C35 -173.5(4)
C25 C26 C33 C35 10.2(6)
C27 C26 C33 C36 68.2(6)
C25 C26 C33 C36 -108.0(5)
C40 O1 C37 C38 -39(11)
O1 C37 C38 C39 32(7)
C37 C38 C39 C40 -14(4)
C37 O1 C40 C39 30(11)
C38 C39 C40 O1 -8(8)
C40' O1' C37' C38' 27(11)
O1' C37' C38' C39' -37(7)
C37' C38' C39' C40' 33(3)
C37' O1' C40' C39' -5(12)
C38' C39' C40' O1' -19(7)

loop_
_platon_squeeze_void_nr
_platon_squeeze_void_average_x
_platon_squeeze_void_average_y
_platon_squeeze_void_average_z
_platon_squeeze_void_volume
_platon_squeeze_void_count_electrons
_platon_squeeze_void_content
1 0.000 -0.024 0.000 469 79 hexane
2 0.500 -0.035 0.500 469 79 hexane
